data_4063833
loop_
_publ_author_name
'Du, Gaixia'
'Wei, Yanling'
'Ai, Lin'
'Chen, Yuanyuan'
'Xu, Qi'
'Liu, Xiao'
'Zhang, Shaowen'
'Hou, Zhaomin'
'Li, Xiaofang'

_publ_section_title
;
 Living 3,4-Polymerization of Isoprene by Cationic Rare Earth Metal Alkyl
 Complexes Bearing Iminoamido Ligands
;
_journal_issue 1
_journal_name_full Organometallics
_journal_page_first 160
_journal_paper_doi 10.1021/om100971d
_journal_volume 30
_journal_year 2011
_chemical_formula_sum 'C34 H61 N2 O Si3 Y'
_chemical_formula_weight 687.03
_chemical_name_systematic
; 
 ? 
;
_space_group_IT_number 15
_symmetry_cell_setting monoclinic
_symmetry_space_group_name_Hall '-C 2yc'
_symmetry_space_group_name_H-M 'C 1 2/c 1'
_atom_sites_solution_hydrogens geom
_atom_sites_solution_primary direct
_atom_sites_solution_secondary difmap
_audit_creation_method SHELXL-97
_cell_angle_alpha 90.00
_cell_angle_beta 99.7870(10)
_cell_angle_gamma 90.00
_cell_formula_units_Z 8
_cell_length_a 40.331(2)
_cell_length_b 11.3143(7)
_cell_length_c 17.8481(11)
_cell_measurement_reflns_used 8529
_cell_measurement_temperature 296(2)
_cell_measurement_theta_max 28.22
_cell_measurement_theta_min 2.25
_cell_volume 8025.9(8)
_computing_cell_refinement 'Bruker SMART'
_computing_data_collection 'Bruker SMART'
_computing_data_reduction 'Bruker SAINT'
_computing_molecular_graphics 'Bruker SHELXTL'
_computing_publication_material 'Bruker SHELXTL'
_computing_structure_refinement 'SHELXL-97 (Sheldrick, 1997)'
_computing_structure_solution 'SHELXS-97 (Sheldrick, 1990)'
_diffrn_ambient_temperature 296(2)
_diffrn_measured_fraction_theta_full 1.000
_diffrn_measured_fraction_theta_max 1.000
_diffrn_measurement_device_type 'CCD area detector'
_diffrn_measurement_method 'phi and omega scans'
_diffrn_radiation_monochromator graphite
_diffrn_radiation_source 'fine-focus sealed tube'
_diffrn_radiation_type MoK\a
_diffrn_radiation_wavelength 0.71073
_diffrn_reflns_av_R_equivalents 0.0304
_diffrn_reflns_av_sigmaI/netI 0.0366
_diffrn_reflns_limit_h_max 47
_diffrn_reflns_limit_h_min -47
_diffrn_reflns_limit_k_max 13
_diffrn_reflns_limit_k_min -13
_diffrn_reflns_limit_l_max 21
_diffrn_reflns_limit_l_min -21
_diffrn_reflns_number 20502
_diffrn_reflns_theta_full 25.02
_diffrn_reflns_theta_max 25.02
_diffrn_reflns_theta_min 2.05
_exptl_absorpt_coefficient_mu 1.568
_exptl_absorpt_correction_T_max 0.5588
_exptl_absorpt_correction_T_min 0.5199
_exptl_absorpt_correction_type multi-scan
_exptl_absorpt_process_details SADABS
_exptl_crystal_colour colorless
_exptl_crystal_density_diffrn 1.137
_exptl_crystal_density_method 'not measured'
_exptl_crystal_description prism
_exptl_crystal_F_000 2944
_exptl_crystal_size_max 0.48
_exptl_crystal_size_mid 0.46
_exptl_crystal_size_min 0.42
_refine_diff_density_max 0.553
_refine_diff_density_min -0.352
_refine_diff_density_rms 0.049
_refine_ls_extinction_method none
_refine_ls_goodness_of_fit_ref 1.023
_refine_ls_hydrogen_treatment constr
_refine_ls_matrix_type full
_refine_ls_number_parameters 369
_refine_ls_number_reflns 7085
_refine_ls_number_restraints 0
_refine_ls_restrained_S_all 1.023
_refine_ls_R_factor_all 0.0488
_refine_ls_R_factor_gt 0.0332
_refine_ls_shift/su_max 0.002
_refine_ls_shift/su_mean 0.000
_refine_ls_structure_factor_coef Fsqd
_refine_ls_weighting_details 'calc w=1/[\s^2^(Fo^2^)+(0.0360P)^2^+7.9121P] where P=(Fo^2^+2Fc^2^)/3'
_refine_ls_weighting_scheme calc
_refine_ls_wR_factor_gt 0.0754
_refine_ls_wR_factor_ref 0.0815
_reflns_number_gt 5716
_reflns_number_total 7085
_reflns_threshold_expression >2sigma(I)
_cod_data_source_file om100971d_si_003.cif
_cod_data_source_block complex_6
_cod_depositor_comments
;
The following automatic conversions were performed:

'_symmetry_cell_setting' value 'Monoclinic' changed to 'monoclinic'
according to /home/saulius/struct/CIF-dictionaries/cif_core.dic
dictionary named 'cif_core.dic' version 2.4.1 from 2010-06-29.

Automatic conversion script
Id: cif_fix_values 1715 2011-07-08 13:25:40Z adriana 
;
_cod_original_cell_volume 8025.8(8)
_cod_original_sg_symbol_H-M C2/c
_cod_database_code 4063833

loop_
_symmetry_equiv_pos_as_xyz
'x, y, z'
'-x, y, -z+1/2'
'x+1/2, y+1/2, z'
'-x+1/2, y+1/2, -z+1/2'
'-x, -y, -z'
'x, -y, z-1/2'
'-x+1/2, -y+1/2, -z'
'x+1/2, -y+1/2, z-1/2'

loop_
_atom_site_label
_atom_site_type_symbol
_atom_site_fract_x
_atom_site_fract_y
_atom_site_fract_z
_atom_site_U_iso_or_equiv
_atom_site_adp_type
_atom_site_occupancy
_atom_site_symmetry_multiplicity
_atom_site_calc_flag
_atom_site_refinement_flags
_atom_site_disorder_assembly
_atom_site_disorder_group
Y1 Y 0.148294(5) 0.77980(2) 0.261608(12) 0.02750(8) Uani 1 1 d . . .
N1 N 0.14236(5) 0.67828(18) 0.15355(10) 0.0320(4) Uani 1 1 d . . .
N2 N 0.10152(4) 0.86286(17) 0.16791(10) 0.0289(4) Uani 1 1 d . . .
O1 O 0.19969(4) 0.68325(16) 0.30387(9) 0.0387(4) Uani 1 1 d . A .
Si1 Si 0.025233(17) 0.75573(7) 0.03429(4) 0.03777(18) Uani 1 1 d . . .
Si2 Si 0.100331(18) 0.58460(7) 0.39072(4) 0.03693(17) Uani 1 1 d . . .
Si3 Si 0.175918(17) 1.05815(6) 0.36185(4) 0.03470(17) Uani 1 1 d . . .
C1 C 0.11578(6) 0.7057(2) 0.09052(13) 0.0393(6) Uani 1 1 d . . .
H1A H 0.1016 0.6365 0.0795 0.047 Uiso 1 1 d R . .
H1B H 0.1259 0.7219 0.0460 0.047 Uiso 1 1 d R . .
C2 C 0.09435(5) 0.8077(2) 0.10376(13) 0.0315(5) Uani 1 1 d . . .
C3 C 0.06681(6) 0.8381(3) 0.03984(13) 0.0385(6) Uani 1 1 d . . .
H3A H 0.0751 0.8247 -0.0074 0.046 Uiso 1 1 d R . .
H3B H 0.0622 0.9220 0.0427 0.046 Uiso 1 1 d R . .
C4 C 0.02841(7) 0.6259(3) 0.09830(17) 0.0565(8) Uani 1 1 d . . .
H4A H 0.0065 0.5919 0.0967 0.085 Uiso 1 1 d R . .
H4B H 0.0372 0.6503 0.1493 0.085 Uiso 1 1 d R . .
H4C H 0.0431 0.5683 0.0820 0.085 Uiso 1 1 d R . .
C5 C -0.00639(7) 0.8612(3) 0.0599(2) 0.0680(9) Uani 1 1 d . . .
H5A H -0.0247 0.8180 0.0749 0.102 Uiso 1 1 d R . .
H5B H -0.0148 0.9099 0.0168 0.102 Uiso 1 1 d R . .
H5C H 0.0040 0.9102 0.1013 0.102 Uiso 1 1 d R . .
C6 C 0.01311(8) 0.7064(3) -0.06575(17) 0.0659(9) Uani 1 1 d . . .
H6A H 0.0302 0.6550 -0.0788 0.099 Uiso 1 1 d R . .
H6B H 0.0108 0.7740 -0.0988 0.099 Uiso 1 1 d R . .
H6C H -0.0079 0.6647 -0.0714 0.099 Uiso 1 1 d R . .
C7 C 0.16462(6) 0.5930(2) 0.13154(12) 0.0314(5) Uani 1 1 d . . .
C8 C 0.19072(6) 0.6278(2) 0.09302(13) 0.0363(6) Uani 1 1 d . . .
C9 C 0.21146(7) 0.5428(3) 0.06937(15) 0.0473(7) Uani 1 1 d . . .
H9 H 0.2286 0.5660 0.0436 0.057 Uiso 1 1 d R . .
C10 C 0.20713(7) 0.4251(3) 0.08337(17) 0.0556(8) Uani 1 1 d . . .
H10 H 0.2210 0.3690 0.0663 0.067 Uiso 1 1 d R . .
C11 C 0.18233(8) 0.3902(3) 0.12269(17) 0.0549(8) Uani 1 1 d . . .
H11 H 0.1799 0.3105 0.1331 0.066 Uiso 1 1 d R . .
C12 C 0.16074(6) 0.4726(2) 0.14731(14) 0.0402(6) Uani 1 1 d . . .
C13 C 0.13330(8) 0.4338(3) 0.18877(17) 0.0574(8) Uani 1 1 d . . .
H13A H 0.1338 0.4815 0.2334 0.086 Uiso 1 1 d R . .
H13B H 0.1366 0.3524 0.2033 0.086 Uiso 1 1 d R . .
H13C H 0.1119 0.4427 0.1562 0.086 Uiso 1 1 d R . .
C14 C 0.19605(7) 0.7560(2) 0.07686(17) 0.0485(7) Uani 1 1 d . . .
H14A H 0.2175 0.7659 0.0609 0.073 Uiso 1 1 d R . .
H14B H 0.1956 0.8015 0.1221 0.073 Uiso 1 1 d R . .
H14C H 0.1785 0.7827 0.0373 0.073 Uiso 1 1 d R . .
C15 C 0.08452(6) 0.9716(2) 0.17893(14) 0.0373(6) Uani 1 1 d . . .
C16 C 0.09302(7) 1.0752(3) 0.14357(17) 0.0527(8) Uani 1 1 d . . .
C17 C 0.07687(11) 1.1802(3) 0.1607(2) 0.0816(13) Uani 1 1 d . . .
H17 H 0.0816 1.2504 0.1377 0.098 Uiso 1 1 d R . .
C18 C 0.05428(11) 1.1814(4) 0.2109(3) 0.0933(15) Uani 1 1 d . . .
H18 H 0.0442 1.2518 0.2217 0.112 Uiso 1 1 d R . .
C19 C 0.04703(8) 1.0805(4) 0.2438(2) 0.0751(12) Uani 1 1 d . . .
H19 H 0.0320 1.0821 0.2779 0.090 Uiso 1 1 d R . .
C20 C 0.06133(6) 0.9737(3) 0.22852(15) 0.0490(7) Uani 1 1 d . . .
C21 C 0.05159(7) 0.8627(3) 0.26544(17) 0.0660(10) Uani 1 1 d . . .
H21A H 0.0510 0.8778 0.3181 0.099 Uiso 1 1 d R . .
H21B H 0.0678 0.8019 0.2613 0.099 Uiso 1 1 d R . .
H21C H 0.0298 0.8374 0.2405 0.099 Uiso 1 1 d R . .
C22 C 0.11769(8) 1.0753(3) 0.08951(18) 0.0696(10) Uani 1 1 d . . .
H22A H 0.1357 1.0215 0.1074 0.104 Uiso 1 1 d R . .
H22B H 0.1266 1.1535 0.0864 0.104 Uiso 1 1 d R . .
H22C H 0.1065 1.0510 0.0401 0.104 Uiso 1 1 d R . .
C23 C 0.12516(6) 0.7131(2) 0.37090(13) 0.0386(6) Uani 1 1 d . . .
H23A H 0.1446 0.7110 0.4113 0.046 Uiso 1 1 d R . .
H23B H 0.1119 0.7798 0.3827 0.046 Uiso 1 1 d R . .
C24 C 0.12655(7) 0.4480(3) 0.40724(15) 0.0505(7) Uani 1 1 d . . .
H24A H 0.1363 0.4313 0.3630 0.076 Uiso 1 1 d R . .
H24B H 0.1127 0.3828 0.4171 0.076 Uiso 1 1 d R . .
H24C H 0.1441 0.4597 0.4501 0.076 Uiso 1 1 d R . .
C25 C 0.06466(7) 0.5501(3) 0.31179(16) 0.0582(8) Uani 1 1 d . . .
H25A H 0.0478 0.6106 0.3092 0.087 Uiso 1 1 d R . .
H25B H 0.0550 0.4752 0.3214 0.087 Uiso 1 1 d R . .
H25C H 0.0729 0.5467 0.2644 0.087 Uiso 1 1 d R . .
C26 C 0.08098(8) 0.6039(3) 0.47872(15) 0.0548(8) Uani 1 1 d . . .
H26A H 0.0985 0.6075 0.5225 0.082 Uiso 1 1 d R . .
H26B H 0.0664 0.5382 0.4837 0.082 Uiso 1 1 d R . .
H26C H 0.0682 0.6758 0.4749 0.082 Uiso 1 1 d R . .
C27 C 0.17531(6) 0.9709(2) 0.27519(14) 0.0379(6) Uani 1 1 d . . .
H27A H 0.1985 0.9593 0.2690 0.045 Uiso 1 1 d R . .
H27B H 0.1648 1.0191 0.2328 0.045 Uiso 1 1 d R . .
C28 C 0.19601(7) 0.9699(2) 0.44662(15) 0.0454(7) Uani 1 1 d . . .
H28A H 0.1820 0.9037 0.4534 0.068 Uiso 1 1 d R . .
H28B H 0.1987 1.0189 0.4912 0.068 Uiso 1 1 d R . .
H28C H 0.2176 0.9421 0.4386 0.068 Uiso 1 1 d R . .
C29 C 0.19931(7) 1.2028(2) 0.36151(16) 0.0489(7) Uani 1 1 d . . .
H29A H 0.2227 1.1873 0.3612 0.073 Uiso 1 1 d R . .
H29B H 0.1970 1.2474 0.4061 0.073 Uiso 1 1 d R . .
H29C H 0.1901 1.2473 0.3170 0.073 Uiso 1 1 d R . .
C30 C 0.13209(6) 1.0954(3) 0.37559(16) 0.0493(7) Uani 1 1 d . . .
H30A H 0.1211 1.1405 0.3329 0.074 Uiso 1 1 d R . .
H30B H 0.1329 1.1409 0.4213 0.074 Uiso 1 1 d R . .
H30C H 0.1197 1.0238 0.3796 0.074 Uiso 1 1 d R . .
C31 C 0.23277(7) 0.7144(3) 0.28849(18) 0.0580(8) Uani 1 1 d . A .
H31A H 0.2389 0.7934 0.3069 0.070 Uiso 1 1 d R . .
H31B H 0.2331 0.7116 0.2343 0.070 Uiso 1 1 d R . .
C32 C 0.25656(8) 0.6246(3) 0.3297(2) 0.0773(11) Uani 1 1 d . . .
H32A H 0.2761 0.6140 0.3054 0.093 Uiso 0.670(10) 1 d PR A 1
H32B H 0.2639 0.6470 0.3824 0.093 Uiso 0.670(10) 1 d PR A 1
H32C H 0.2700 0.5902 0.2951 0.093 Uiso 0.330(10) 1 d PR A 2
H32D H 0.2717 0.6617 0.3711 0.093 Uiso 0.330(10) 1 d PR A 2
C33 C 0.23598(12) 0.5195(5) 0.3238(5) 0.0575(12) Uiso 0.670(10) 1 d P A 1
H33A H 0.2453 0.4605 0.3609 0.069 Uiso 0.670(10) 1 d PR A 1
H33B H 0.2334 0.4854 0.2732 0.069 Uiso 0.670(10) 1 d PR A 1
C33' C 0.2362(2) 0.5314(10) 0.3613(9) 0.0575(12) Uiso 0.330(10) 1 d P A 2
H33C H 0.2395 0.4551 0.3388 0.069 Uiso 0.330(10) 1 d PR A 2
H33D H 0.2425 0.5254 0.4161 0.069 Uiso 0.330(10) 1 d PR A 2
C34 C 0.20216(7) 0.5686(3) 0.3406(2) 0.0656(9) Uani 1 1 d . . .
H34A H 0.1835 0.5181 0.3191 0.079 Uiso 0.670(10) 1 d PR A 1
H34B H 0.2025 0.5762 0.3949 0.079 Uiso 0.670(10) 1 d PR A 1
H34C H 0.1921 0.5727 0.3861 0.079 Uiso 0.330(10) 1 d PR A 2
H34D H 0.1895 0.5114 0.3067 0.079 Uiso 0.330(10) 1 d PR A 2

loop_
_atom_site_aniso_label
_atom_site_aniso_U_11
_atom_site_aniso_U_22
_atom_site_aniso_U_33
_atom_site_aniso_U_23
_atom_site_aniso_U_13
_atom_site_aniso_U_12
Y1 0.03150(12) 0.02729(13) 0.02391(12) -0.00164(9) 0.00523(8) -0.00285(10)
N1 0.0309(10) 0.0350(12) 0.0294(10) -0.0069(9) 0.0034(8) 0.0020(9)
N2 0.0274(10) 0.0300(11) 0.0299(10) 0.0005(9) 0.0067(8) -0.0031(9)
O1 0.0350(9) 0.0430(11) 0.0372(9) 0.0043(8) 0.0034(7) 0.0016(8)
Si1 0.0312(4) 0.0425(4) 0.0376(4) 0.0005(3) 0.0001(3) 0.0013(3)
Si2 0.0447(4) 0.0395(4) 0.0269(3) 0.0067(3) 0.0072(3) -0.0036(3)
Si3 0.0341(4) 0.0302(4) 0.0392(4) -0.0066(3) 0.0042(3) -0.0031(3)
C1 0.0332(13) 0.0493(17) 0.0335(13) -0.0123(12) 0.0005(10) 0.0007(12)
C2 0.0262(12) 0.0375(15) 0.0319(12) 0.0025(11) 0.0080(9) -0.0048(10)
C3 0.0351(13) 0.0509(17) 0.0292(12) 0.0011(12) 0.0044(10) -0.0002(12)
C4 0.0564(18) 0.056(2) 0.0557(18) 0.0061(15) 0.0043(14) -0.0067(15)
C5 0.0434(17) 0.063(2) 0.101(3) 0.000(2) 0.0231(17) 0.0064(16)
C6 0.066(2) 0.077(3) 0.0475(17) -0.0051(16) -0.0100(15) -0.0136(18)
C7 0.0316(12) 0.0346(14) 0.0258(11) -0.0080(10) -0.0017(9) 0.0013(11)
C8 0.0325(13) 0.0431(16) 0.0322(12) -0.0014(11) 0.0024(10) 0.0029(12)
C9 0.0390(15) 0.059(2) 0.0441(15) -0.0040(14) 0.0079(12) 0.0095(14)
C10 0.0511(18) 0.058(2) 0.0576(18) -0.0143(16) 0.0076(14) 0.0185(16)
C11 0.0617(19) 0.0330(16) 0.0659(19) -0.0059(14) -0.0014(15) 0.0050(15)
C12 0.0435(15) 0.0376(16) 0.0372(14) -0.0025(12) 0.0004(11) -0.0025(13)
C13 0.0638(19) 0.0486(19) 0.0596(19) 0.0042(15) 0.0096(15) -0.0143(16)
C14 0.0421(15) 0.0506(19) 0.0536(17) 0.0090(14) 0.0109(13) -0.0022(13)
C15 0.0360(13) 0.0347(15) 0.0372(13) -0.0032(11) -0.0055(11) 0.0059(12)
C16 0.0542(18) 0.0384(17) 0.0564(18) 0.0051(14) -0.0163(14) -0.0035(14)
C17 0.094(3) 0.0296(18) 0.099(3) 0.0001(19) -0.046(2) 0.0057(19)
C18 0.084(3) 0.082(3) 0.095(3) -0.039(3) -0.037(2) 0.045(3)
C19 0.053(2) 0.094(3) 0.070(2) -0.032(2) -0.0145(16) 0.037(2)
C20 0.0377(15) 0.063(2) 0.0425(15) -0.0142(14) -0.0028(12) 0.0166(14)
C21 0.0422(16) 0.108(3) 0.0518(18) 0.0029(19) 0.0209(14) 0.0092(18)
C22 0.078(2) 0.061(2) 0.063(2) 0.0249(17) -0.0060(17) -0.0302(19)
C23 0.0424(14) 0.0416(16) 0.0326(13) 0.0042(12) 0.0092(11) 0.0006(12)
C24 0.0666(19) 0.0451(18) 0.0416(15) 0.0109(13) 0.0142(13) 0.0009(15)
C25 0.0610(19) 0.064(2) 0.0453(16) 0.0106(15) -0.0017(14) -0.0175(16)
C26 0.0668(19) 0.058(2) 0.0445(16) 0.0116(14) 0.0228(14) 0.0008(16)
C27 0.0393(14) 0.0358(15) 0.0385(14) -0.0030(12) 0.0067(11) -0.0038(12)
C28 0.0471(15) 0.0433(17) 0.0444(15) -0.0037(13) 0.0039(12) -0.0043(13)
C29 0.0561(17) 0.0376(17) 0.0523(16) -0.0078(13) 0.0072(13) -0.0093(14)
C30 0.0425(15) 0.0482(18) 0.0568(17) -0.0117(14) 0.0075(13) 0.0025(13)
C31 0.0453(16) 0.069(2) 0.0623(19) 0.0178(17) 0.0175(14) 0.0048(16)
C32 0.0488(18) 0.064(2) 0.122(3) 0.011(2) 0.0211(19) 0.0131(18)
C34 0.0460(17) 0.055(2) 0.095(3) 0.0231(18) 0.0076(17) 0.0031(15)

loop_
_atom_type_symbol
_atom_type_description
_atom_type_scat_dispersion_real
_atom_type_scat_dispersion_imag
_atom_type_scat_source
C C 0.0033 0.0016 'International Tables Vol C Tables 4.2.6.8 and 6.1.1.4'
H H 0.0000 0.0000 'International Tables Vol C Tables 4.2.6.8 and 6.1.1.4'
N N 0.0061 0.0033 'International Tables Vol C Tables 4.2.6.8 and 6.1.1.4'
O O 0.0106 0.0060 'International Tables Vol C Tables 4.2.6.8 and 6.1.1.4'
Si Si 0.0817 0.0704 'International Tables Vol C Tables 4.2.6.8 and 6.1.1.4'
Y Y -2.7962 3.5667 'International Tables Vol C Tables 4.2.6.8 and 6.1.1.4'

loop_
_geom_angle_atom_site_label_1
_geom_angle_atom_site_label_2
_geom_angle_atom_site_label_3
_geom_angle
N1 Y1 O1 89.84(6)
N1 Y1 C27 122.01(8)
O1 Y1 C27 91.46(7)
N1 Y1 C23 122.59(8)
O1 Y1 C23 92.07(7)
C27 Y1 C23 115.30(8)
N1 Y1 N2 69.74(7)
O1 Y1 N2 156.83(6)
C27 Y1 N2 90.40(8)
C23 Y1 N2 107.93(7)
C7 N1 C1 110.49(17)
C7 N1 Y1 127.75(14)
C1 N1 Y1 121.29(15)
C2 N2 C15 119.58(19)
C2 N2 Y1 116.35(15)
C15 N2 Y1 123.85(14)
C34 O1 C31 107.9(2)
C34 O1 Y1 123.38(15)
C31 O1 Y1 127.99(15)
C4 Si1 C6 109.55(15)
C4 Si1 C5 109.61(15)
C6 Si1 C5 110.50(16)
C4 Si1 C3 112.82(12)
C6 Si1 C3 106.41(13)
C5 Si1 C3 107.90(14)
C23 Si2 C24 111.93(13)
C23 Si2 C25 113.24(12)
C24 Si2 C25 106.71(14)
C23 Si2 C26 112.75(13)
C24 Si2 C26 105.56(13)
C25 Si2 C26 106.10(14)
C27 Si3 C30 110.76(12)
C27 Si3 C28 109.62(12)
C30 Si3 C28 107.55(13)
C27 Si3 C29 113.54(12)
C30 Si3 C29 106.76(13)
C28 Si3 C29 108.40(13)
N1 C1 C2 114.61(19)
N2 C2 C1 117.9(2)
N2 C2 C3 126.3(2)
C1 C2 C3 115.8(2)
C2 C3 Si1 117.47(17)
C12 C7 C8 119.1(2)
C12 C7 N1 120.5(2)
C8 C7 N1 120.4(2)
C9 C8 C7 119.6(3)
C9 C8 C14 119.9(2)
C7 C8 C14 120.5(2)
C10 C9 C8 121.1(3)
C9 C10 C11 119.8(3)
C10 C11 C12 121.1(3)
C11 C12 C7 119.2(2)
C11 C12 C13 120.8(3)
C7 C12 C13 120.0(2)
C20 C15 C16 120.9(3)
C20 C15 N2 119.3(2)
C16 C15 N2 119.7(2)
C15 C16 C17 116.6(3)
C15 C16 C22 122.0(3)
C17 C16 C22 121.3(3)
C18 C17 C16 121.9(4)
C19 C18 C17 119.6(4)
C18 C19 C20 121.9(4)
C19 C20 C15 119.1(3)
C19 C20 C21 119.6(3)
C15 C20 C21 121.3(3)
Si2 C23 Y1 134.46(13)
Si3 C27 Y1 120.57(12)
O1 C31 C32 106.0(2)
C33 C32 C31 102.1(3)
C33 C32 C33' 26.6(4)
C31 C32 C33' 108.3(4)
C32 C33 C34 101.8(4)
C34 C33' C32 105.0(7)
C33' C34 O1 111.8(5)
C33' C34 C33 26.1(5)
O1 C34 C33 103.2(3)

loop_
_geom_bond_atom_site_label_1
_geom_bond_atom_site_label_2
_geom_bond_distance
Y1 N1 2.2225(18)
Y1 O1 2.3510(16)
Y1 C27 2.414(2)
Y1 C23 2.422(2)
Y1 N2 2.4831(18)
N1 C7 1.418(3)
N1 C1 1.449(3)
N2 C2 1.293(3)
N2 C15 1.438(3)
O1 C34 1.449(3)
O1 C31 1.450(3)
Si1 C4 1.851(3)
Si1 C6 1.855(3)
Si1 C5 1.860(3)
Si1 C3 1.906(2)
Si2 C23 1.834(3)
Si2 C24 1.868(3)
Si2 C25 1.876(3)
Si2 C26 1.881(3)
Si3 C27 1.832(2)
Si3 C30 1.873(3)
Si3 C28 1.878(3)
Si3 C29 1.890(3)
C1 C2 1.485(3)
C2 C3 1.491(3)
C7 C12 1.405(4)
C7 C8 1.408(3)
C8 C9 1.386(4)
C8 C14 1.502(4)
C9 C10 1.372(4)
C10 C11 1.374(4)
C11 C12 1.396(4)
C12 C13 1.498(4)
C15 C20 1.393(4)
C15 C16 1.402(4)
C16 C17 1.413(5)
C16 C22 1.499(4)
C17 C18 1.382(6)
C18 C19 1.338(6)
C19 C20 1.387(4)
C20 C21 1.501(5)
C31 C32 1.501(4)
C32 C33 1.444(6)
C32 C33' 1.504(11)
C33 C34 1.548(6)
C33' C34 1.424(10)
